data_1543709
loop_
_publ_author_name
'Waters, Jordan'
'Everitt, Thomas'
'Myers, William'
'Goicoechea, Jose M.'

_publ_section_title
;
 N-heterocyclic carbene induced reductive coupling of phosphorus
 tribromide. Isolation of a bromine bridged P--P bond and its subsequent
 reactivity.
;
_journal_name_full 'Chem. Sci.'
_journal_paper_doi 10.1039/C6SC02343F
_journal_year 2016
_chemical_formula_moiety '2(C54 H72 Br N4 P2), Br6 Sn, C4 H8 O'
_chemical_formula_sum 'C112 H152 Br8 N8 O P4 Sn'
_chemical_formula_weight 2508.26
_chemical_name_systematic
;
 [P2(IPr)2Br]2[SnBr6]*THF
;
_space_group_crystal_system monoclinic
_space_group_IT_number 9
_space_group_name_Hall 'I -2ya'
_space_group_name_H-M_alt 'I 1 a 1'
_symmetry_space_group_name_Hall 'I -2ya'
_symmetry_space_group_name_H-M 'I 1 a 1'
_atom_sites_solution_hydrogens geom
_audit_creation_method SHELXL-2013
_audit_update_record
;
2016-05-19 deposited with the CCDC.
2016-07-20 downloaded from the CCDC.
;
_cell_angle_alpha 90
_cell_angle_beta 111.3750(10)
_cell_angle_gamma 90
_cell_formula_units_Z 4
_cell_length_a 21.5603(2)
_cell_length_b 26.1169(2)
_cell_length_c 22.7679(2)
_cell_measurement_reflns_used 49187
_cell_measurement_temperature 150(2)
_cell_measurement_theta_max 76.0560
_cell_measurement_theta_min 3.3690
_cell_volume 11938.5(2)
_computing_cell_refinement
;
CrysAlisPro, Agilent Technologies,
Version 1.171.35.21 (release 20-01-2012 CrysAlis171 .NET)
(compiled Jan 23 2012,18:06:46)
;
_computing_data_collection
;
CrysAlisPro, Agilent Technologies,
Version 1.171.35.21 (release 20-01-2012 CrysAlis171 .NET)
(compiled Jan 23 2012,18:06:46)
;
_computing_data_reduction
;
CrysAlisPro, Agilent Technologies,
Version 1.171.35.21 (release 20-01-2012 CrysAlis171 .NET)
(compiled Jan 23 2012,18:06:46)
;
_computing_molecular_graphics 'WinGX (Farrugia, 2005)'
_computing_publication_material 'XCIF (Sheldrick, 2001)'
_computing_structure_refinement 'SHELXL-2013 (Sheldrick, 2013)'
_computing_structure_solution 'SHELXS-97 (Sheldrick, 1990)'
_diffrn_ambient_temperature 150(2)
_diffrn_detector_area_resol_mean 10.4102
_diffrn_measured_fraction_theta_full 1.000
_diffrn_measured_fraction_theta_max 0.994
_diffrn_measurement_device_type 'SuperNova, Dual, Cu at zero, Atlas'
_diffrn_measurement_method '\w scans'
_diffrn_radiation_monochromator mirror
_diffrn_radiation_source 'SuperNova (Cu) X-ray Source'
_diffrn_radiation_type 'Cu K\a'
_diffrn_radiation_wavelength 1.54178
_diffrn_reflns_av_R_equivalents 0.0228
_diffrn_reflns_av_unetI/netI 0.0190
_diffrn_reflns_Laue_measured_fraction_full 1.000
_diffrn_reflns_Laue_measured_fraction_max 0.994
_diffrn_reflns_limit_h_max 27
_diffrn_reflns_limit_h_min -21
_diffrn_reflns_limit_k_max 31
_diffrn_reflns_limit_k_min -32
_diffrn_reflns_limit_l_max 28
_diffrn_reflns_limit_l_min -28
_diffrn_reflns_number 72532
_diffrn_reflns_point_group_measured_fraction_full 1.000
_diffrn_reflns_point_group_measured_fraction_max 0.994
_diffrn_reflns_theta_full 67.679
_diffrn_reflns_theta_max 76.148
_diffrn_reflns_theta_min 3.384
_exptl_absorpt_coefficient_mu 5.708
_exptl_absorpt_correction_T_max 1.00000
_exptl_absorpt_correction_T_min 0.88147
_exptl_absorpt_correction_type multi-scan
_exptl_absorpt_process_details
;
CrysAlisPro, Agilent Technologies,
Version 1.171.37.35 (release 13-08-2014 CrysAlis171 .NET)
(compiled Aug 13 2014,18:06:01)
Empirical absorption correction using spherical harmonics,
 implemented in SCALE3 ABSPACK scaling algorithm.
Empirical absorption correction using spherical harmonics,
 implemented in SCALE3 ABSPACK scaling algorithm.
;
_exptl_crystal_colour red
_exptl_crystal_density_diffrn 1.396
_exptl_crystal_description octahedron
_exptl_crystal_F_000 5112
_exptl_crystal_recrystallization_method 'Re-crystallisation from solvent'
_exptl_crystal_size_max 0.100
_exptl_crystal_size_mid 0.100
_exptl_crystal_size_min 0.100
_refine_diff_density_max 1.294
_refine_diff_density_min -0.877
_refine_diff_density_rms 0.071
_refine_ls_abs_structure_details
;
 Refined as an inversion twin.
;
_refine_ls_abs_structure_Flack 0.459(5)
_refine_ls_extinction_method none
_refine_ls_goodness_of_fit_ref 1.045
_refine_ls_hydrogen_treatment constr
_refine_ls_matrix_type full
_refine_ls_number_parameters 1240
_refine_ls_number_reflns 18569
_refine_ls_number_restraints 32
_refine_ls_restrained_S_all 1.045
_refine_ls_R_factor_all 0.0303
_refine_ls_R_factor_gt 0.0298
_refine_ls_shift/su_max 0.001
_refine_ls_shift/su_mean 0.000
_refine_ls_structure_factor_coef Fsqd
_refine_ls_weighting_details 'w=1/[\s^2^(Fo^2^)+(0.0528P)^2^+17.8202P] where P=(Fo^2^+2Fc^2^)/3'
_refine_ls_weighting_scheme calc
_refine_ls_wR_factor_gt 0.0838
_refine_ls_wR_factor_ref 0.0844
_reflns_Friedel_coverage 0.999
_reflns_Friedel_fraction_full 1.000
_reflns_Friedel_fraction_max 0.994
_reflns_number_gt 18313
_reflns_number_total 18569
_reflns_threshold_expression 'I > 2\s(I)'
_cod_data_source_file c6sc02343f2.cif
_cod_data_source_block shelx
_cod_original_cell_volume 11938.48(19)
_cod_database_code 1543709
_shelx_space_group_comment
;
The symmetry employed for this shelxl refinement is uniquely defined
by the following loop, which should always be used as a source of
symmetry information in preference to the above space-group names.
They are only intended as comments.
;
_shelx_estimated_absorpt_t_min 0.599
_shelx_estimated_absorpt_t_max 0.599
_shelxl_version_number 2013-4
_solvent_exptl_crystal_recrystallization_method THF

loop_
_space_group_symop_operation_xyz
'x, y, z'
'x+1/2, -y, z'
'x+1/2, y+1/2, z+1/2'
'x+1, -y+1/2, z+1/2'

loop_
_atom_site_label
_atom_site_type_symbol
_atom_site_fract_x
_atom_site_fract_y
_atom_site_fract_z
_atom_site_U_iso_or_equiv
_atom_site_adp_type
_atom_site_occupancy
_atom_site_site_symmetry_order
_atom_site_calc_flag
_atom_site_refinement_flags_posn
_atom_site_refinement_flags_adp
P1 P 0.83216(6) 0.90290(4) 1.01638(6) 0.0292(2) Uani 1 1 d . .
P2 P 0.78163(6) 0.84553(5) 1.04536(6) 0.0307(2) Uani 1 1 d . .
P3 P 0.32217(6) 0.83960(4) 0.52636(5) 0.0274(2) Uani 1 1 d . .
P4 P 0.33391(7) 0.90014(4) 0.46984(5) 0.0281(2) Uani 1 1 d . .
Br1 Br 0.88572(4) 0.96104(3) 1.10442(3) 0.05008(15) Uani 1 1 d . .
Br2 Br 0.41216(3) 0.78118(2) 0.55315(3) 0.04890(15) Uani 1 1 d . .
C1 C 0.7635(2) 0.94811(16) 0.9775(2) 0.0243(8) Uani 1 1 d . .
N1 N 0.7046(2) 0.95927(15) 0.98342(18) 0.0279(8) Uani 1 1 d . .
C2 C 0.6759(3) 1.00143(18) 0.9460(2) 0.0302(9) Uani 1 1 d . .
H2 H 0.6347 1.0171 0.9418 0.036 Uiso 1 1 calc R U
C3 C 0.7174(3) 1.01579(17) 0.9169(2) 0.0290(9) Uani 1 1 d . .
H3 H 0.7108 1.0433 0.8880 0.035 Uiso 1 1 calc R U
N2 N 0.7711(2) 0.98330(14) 0.93683(19) 0.0282(8) Uani 1 1 d . .
C4 C 0.6708(3) 0.92974(19) 1.0165(2) 0.0330(10) Uani 1 1 d . .
C5 C 0.6287(3) 0.8898(2) 0.9835(3) 0.0357(11) Uani 1 1 d . .
C6 C 0.5975(3) 0.8618(2) 1.0173(3) 0.0458(13) Uani 1 1 d . .
H6 H 0.5684 0.8346 0.9969 0.055 Uiso 1 1 calc R U
C7 C 0.6074(3) 0.8724(3) 1.0785(3) 0.0513(15) Uani 1 1 d . .
H7 H 0.5868 0.8517 1.1005 0.062 Uiso 1 1 calc R U
C8 C 0.6468(3) 0.9126(3) 1.1086(3) 0.0488(15) Uani 1 1 d . .
H8 H 0.6522 0.9198 1.1510 0.059 Uiso 1 1 calc R U
C9 C 0.6796(3) 0.9434(2) 1.0783(2) 0.0369(11) Uani 1 1 d . .
C10 C 0.6161(3) 0.8782(2) 0.9150(3) 0.0388(11) Uani 1 1 d . .
H10 H 0.6537 0.8932 0.9050 0.047 Uiso 1 1 calc R U
C11 C 0.6141(4) 0.8213(3) 0.9012(4) 0.0608(18) Uani 1 1 d . .
H11A H 0.6521 0.8044 0.9332 0.091 Uiso 1 1 calc R U
H11B H 0.6163 0.8160 0.8594 0.091 Uiso 1 1 calc R U
H11C H 0.5725 0.8067 0.9021 0.091 Uiso 1 1 calc R U
C12 C 0.5526(4) 0.9039(3) 0.8726(3) 0.0527(15) Uani 1 1 d . .
H12A H 0.5142 0.8877 0.8785 0.079 Uiso 1 1 calc R U
H12B H 0.5485 0.9004 0.8285 0.079 Uiso 1 1 calc R U
H12C H 0.5539 0.9403 0.8835 0.079 Uiso 1 1 calc R U
C13 C 0.7184(3) 0.9891(2) 1.1107(3) 0.0436(13) Uani 1 1 d . .
H13 H 0.7478 0.9996 1.0876 0.052 Uiso 1 1 calc R U
C14 C 0.7632(4) 0.9787(4) 1.1803(3) 0.069(2) Uani 1 1 d . .
H14A H 0.7354 0.9747 1.2057 0.104 Uiso 1 1 calc R U
H14B H 0.7939 1.0075 1.1965 0.104 Uiso 1 1 calc R U
H14C H 0.7889 0.9472 1.1827 0.104 Uiso 1 1 calc R U
C15 C 0.6707(4) 1.0337(3) 1.1073(4) 0.065(2) Uani 1 1 d . .
H15A H 0.6503 1.0455 1.0635 0.097 Uiso 1 1 calc R U
H15B H 0.6955 1.0619 1.1339 0.097 Uiso 1 1 calc R U
H15C H 0.6357 1.0221 1.1222 0.097 Uiso 1 1 calc R U
C16 C 0.8231(3) 0.98127(18) 0.9105(2) 0.0327(10) Uani 1 1 d . .
C17 C 0.8130(3) 0.9467(2) 0.8610(3) 0.0405(12) Uani 1 1 d . .
C18 C 0.8650(4) 0.9430(3) 0.8386(3) 0.0533(17) Uani 1 1 d . .
H18 H 0.8615 0.9192 0.8059 0.064 Uiso 1 1 calc R U
C19 C 0.9209(4) 0.9727(3) 0.8622(4) 0.066(2) Uani 1 1 d . .
H19 H 0.9558 0.9686 0.8465 0.079 Uiso 1 1 calc R U
C20 C 0.9271(3) 1.0081(3) 0.9082(4) 0.0579(18) Uani 1 1 d . .
H20 H 0.9655 1.0294 0.9226 0.069 Uiso 1 1 calc R U
C21 C 0.8781(3) 1.0138(2) 0.9345(3) 0.0435(13) Uani 1 1 d . .
C22 C 0.7489(4) 0.9170(2) 0.8306(3) 0.0467(14) Uani 1 1 d . .
H22 H 0.7187 0.9259 0.8536 0.056 Uiso 1 1 calc R U
C23 C 0.7604(5) 0.8585(3) 0.8362(4) 0.068(2) Uani 1 1 d . .
H23A H 0.7917 0.8489 0.8158 0.102 Uiso 1 1 calc R U
H23B H 0.7180 0.8408 0.8154 0.102 Uiso 1 1 calc R U
H23C H 0.7789 0.8488 0.8808 0.102 Uiso 1 1 calc R U
C24 C 0.7145(4) 0.9336(3) 0.7623(3) 0.0602(18) Uani 1 1 d . .
H24A H 0.7049 0.9704 0.7608 0.090 Uiso 1 1 calc R U
H24B H 0.6727 0.9147 0.7433 0.090 Uiso 1 1 calc R U
H24C H 0.7436 0.9266 0.7388 0.090 Uiso 1 1 calc R U
C25 C 0.8828(4) 1.0557(2) 0.9822(4) 0.0532(15) Uani 1 1 d . .
H25 H 0.8515 1.0470 1.0040 0.064 Uiso 1 1 calc R U
C26 C 0.9522(5) 1.0600(4) 1.0317(5) 0.083(3) Uani 1 1 d . .
H26A H 0.9671 1.0263 1.0502 0.125 Uiso 1 1 calc R U
H26B H 0.9515 1.0838 1.0648 0.125 Uiso 1 1 calc R U
H26C H 0.9828 1.0729 1.0121 0.125 Uiso 1 1 calc R U
C27 C 0.8605(6) 1.1065(3) 0.9477(5) 0.084(3) Uani 1 1 d . .
H27A H 0.8890 1.1149 0.9239 0.127 Uiso 1 1 calc R U
H27B H 0.8640 1.1336 0.9784 0.127 Uiso 1 1 calc R U
H27C H 0.8141 1.1036 0.9186 0.127 Uiso 1 1 calc R U
C28 C 0.8538(2) 0.80244(17) 1.0791(2) 0.0265(9) Uani 1 1 d . .
N3 N 0.8996(2) 0.78123(15) 1.05832(19) 0.0293(8) Uani 1 1 d . .
C29 C 0.9365(3) 0.74550(19) 1.1016(2) 0.0343(10) Uani 1 1 d . .
H29 H 0.9719 0.7255 1.0982 0.041 Uiso 1 1 calc R U
C30 C 0.9140(3) 0.74377(19) 1.1490(2) 0.0355(11) Uani 1 1 d . .
H30 H 0.9300 0.7223 1.1850 0.043 Uiso 1 1 calc R U
N4 N 0.8631(2) 0.77924(14) 1.13549(18) 0.0279(8) Uani 1 1 d . .
C31 C 0.9040(3) 0.78777(18) 0.9970(2) 0.0299(10) Uani 1 1 d . .
C32 C 0.8660(3) 0.75512(18) 0.9486(2) 0.0333(10) Uani 1 1 d . .
C33 C 0.8740(3) 0.7593(2) 0.8913(3) 0.0429(13) Uani 1 1 d . .
H33 H 0.8490 0.7376 0.8574 0.052 Uiso 1 1 calc R U
C34 C 0.9181(3) 0.7945(2) 0.8824(3) 0.0458(14) Uani 1 1 d . .
H34 H 0.9224 0.7971 0.8425 0.055 Uiso 1 1 calc R U
C35 C 0.9553(3) 0.8257(2) 0.9311(3) 0.0432(13) Uani 1 1 d . .
H35 H 0.9852 0.8497 0.9244 0.052 Uiso 1 1 calc R U
C36 C 0.9499(3) 0.82257(19) 0.9906(2) 0.0335(10) Uani 1 1 d . .
C37 C 0.8196(3) 0.7146(2) 0.9581(3) 0.0426(13) Uani 1 1 d . .
H37 H 0.8153 0.7211 0.9998 0.051 Uiso 1 1 calc R U
C38 C 0.7505(4) 0.7173(3) 0.9076(4) 0.0595(17) Uani 1 1 d . .
H38A H 0.7307 0.7507 0.9095 0.089 Uiso 1 1 calc R U
H38B H 0.7227 0.6901 0.9147 0.089 Uiso 1 1 calc R U
H38C H 0.7536 0.7128 0.8661 0.089 Uiso 1 1 calc R U
C39 C 0.8501(4) 0.6613(2) 0.9606(5) 0.067(2) Uani 1 1 d . .
H39A H 0.8567 0.6546 0.9209 0.100 Uiso 1 1 calc R U
H39B H 0.8200 0.6354 0.9667 0.100 Uiso 1 1 calc R U
H39C H 0.8931 0.6597 0.9957 0.100 Uiso 1 1 calc R U
C40 C 0.9944(3) 0.8554(2) 1.0441(3) 0.0411(12) Uani 1 1 d . .
H40 H 0.9732 0.8581 1.0765 0.049 Uiso 1 1 calc R U
C41 C 1.0042(3) 0.9095(2) 1.0239(4) 0.0508(15) Uani 1 1 d . .
H41A H 1.0350 0.9086 1.0011 0.076 Uiso 1 1 calc R U
H41B H 1.0228 0.9313 1.0614 0.076 Uiso 1 1 calc R U
H41C H 0.9612 0.9234 0.9964 0.076 Uiso 1 1 calc R U
C42 C 1.0627(4) 0.8289(3) 1.0753(4) 0.0619(18) Uani 1 1 d . .
H42A H 1.0566 0.7958 1.0928 0.093 Uiso 1 1 calc R U
H42B H 1.0919 0.8506 1.1093 0.093 Uiso 1 1 calc R U
H42C H 1.0831 0.8235 1.0437 0.093 Uiso 1 1 calc R U
C43 C 0.8255(3) 0.79091(18) 1.1747(2) 0.0303(10) Uani 1 1 d . .
C44 C 0.7637(3) 0.7672(2) 1.1607(3) 0.0382(11) Uani 1 1 d . .
C45 C 0.7248(3) 0.7829(2) 1.1950(3) 0.0434(13) Uani 1 1 d . .
H45 H 0.6823 0.7679 1.1868 0.052 Uiso 1 1 calc R U
C46 C 0.7483(4) 0.8204(2) 1.2411(3) 0.0486(14) Uani 1 1 d . .
H46 H 0.7205 0.8327 1.2622 0.058 Uiso 1 1 calc R U
C47 C 0.8117(3) 0.8400(2) 1.2566(3) 0.0439(13) Uani 1 1 d . .
H47 H 0.8279 0.8636 1.2906 0.053 Uiso 1 1 calc R U
C48 C 0.8526(3) 0.82617(19) 1.2239(2) 0.0348(11) Uani 1 1 d . .
C49 C 0.7398(3) 0.7240(2) 1.1137(3) 0.0463(13) Uani 1 1 d . .
H49 H 0.7703 0.7217 1.0896 0.056 Uiso 1 1 calc R U
C50 C 0.6690(4) 0.7316(3) 1.0663(3) 0.064(2) Uani 1 1 d . .
H50A H 0.6373 0.7268 1.0876 0.097 Uiso 1 1 calc R U
H50B H 0.6600 0.7065 1.0322 0.097 Uiso 1 1 calc R U
H50C H 0.6645 0.7663 1.0488 0.097 Uiso 1 1 calc R U
C51 C 0.7451(5) 0.6735(3) 1.1503(4) 0.0627(18) Uani 1 1 d . .
H51A H 0.7918 0.6672 1.1768 0.094 Uiso 1 1 calc R U
H51B H 0.7286 0.6451 1.1204 0.094 Uiso 1 1 calc R U
H51C H 0.7184 0.6759 1.1770 0.094 Uiso 1 1 calc R U
C52 C 0.9227(3) 0.8451(2) 1.2439(2) 0.0398(12) Uani 1 1 d . .
H52 H 0.9371 0.8420 1.2070 0.048 Uiso 1 1 calc R U
C53 C 0.9333(4) 0.9000(3) 1.2661(3) 0.0512(15) Uani 1 1 d . .
H53A H 0.9034 0.9223 1.2334 0.077 Uiso 1 1 calc R U
H53B H 0.9796 0.9098 1.2747 0.077 Uiso 1 1 calc R U
H53C H 0.9236 0.9034 1.3048 0.077 Uiso 1 1 calc R U
C54 C 0.9683(4) 0.8105(3) 1.2969(3) 0.0541(15) Uani 1 1 d . .
H54A H 0.9483 0.8055 1.3288 0.081 Uiso 1 1 calc R U
H54B H 1.0120 0.8268 1.3163 0.081 Uiso 1 1 calc R U
H54C H 0.9735 0.7773 1.2791 0.081 Uiso 1 1 calc R U
C55 C 0.2673(3) 0.79570(16) 0.4649(2) 0.0274(9) Uani 1 1 d . .
N5 N 0.2587(2) 0.78613(15) 0.40374(19) 0.0301(8) Uani 1 1 d . .
C56 C 0.2163(3) 0.7455(2) 0.3825(3) 0.0438(13) Uani 1 1 d . .
H56 H 0.2022 0.7310 0.3415 0.053 Uiso 1 1 calc R U
C57 C 0.1979(3) 0.7295(2) 0.4307(3) 0.0429(13) Uani 1 1 d . .
H57 H 0.1687 0.7021 0.4299 0.051 Uiso 1 1 calc R U
N6 N 0.2302(2) 0.76127(15) 0.4810(2) 0.0329(9) Uani 1 1 d . .
C58 C 0.2818(3) 0.81661(19) 0.3621(2) 0.0344(11) Uani 1 1 d . .
C59 C 0.2397(3) 0.8545(2) 0.3252(2) 0.0388(12) Uani 1 1 d . .
C60 C 0.2638(4) 0.8838(2) 0.2875(3) 0.0495(15) Uani 1 1 d . .
H60 H 0.2370 0.9107 0.2630 0.059 Uiso 1 1 calc R U
C61 C 0.3252(4) 0.8749(3) 0.2847(3) 0.0516(15) Uani 1 1 d . .
H61 H 0.3409 0.8959 0.2590 0.062 Uiso 1 1 calc R U
C62 C 0.3641(4) 0.8359(3) 0.3187(3) 0.0536(16) Uani 1 1 d . .
H62 H 0.4063 0.8301 0.3157 0.064 Uiso 1 1 calc R U
C63 C 0.3438(3) 0.8042(2) 0.3581(3) 0.0416(12) Uani 1 1 d . .
C64 C 0.1685(3) 0.8623(3) 0.3220(3) 0.0501(15) Uani 1 1 d . .
H64 H 0.1589 0.8361 0.3495 0.060 Uiso 1 1 calc R U
C65 C 0.1594(5) 0.9151(4) 0.3459(5) 0.107(5) Uani 1 1 d . .
H65A H 0.1848 0.9172 0.3913 0.160 Uiso 1 1 calc R U
H65B H 0.1121 0.9210 0.3377 0.160 Uiso 1 1 calc R U
H65C H 0.1756 0.9413 0.3240 0.160 Uiso 1 1 calc R U
C66 C 0.1197(4) 0.8548(2) 0.2552(3) 0.0510(15) Uani 1 1 d . .
H66A H 0.1302 0.8787 0.2270 0.077 Uiso 1 1 calc R U
H66B H 0.0744 0.8612 0.2537 0.077 Uiso 1 1 calc R U
H66C H 0.1229 0.8195 0.2418 0.077 Uiso 1 1 calc R U
C67 C 0.3828(4) 0.7576(3) 0.3893(3) 0.0600(18) Uani 1 1 d . .
H67 H 0.3680 0.7465 0.4242 0.072 Uiso 1 1 calc R U
C68 C 0.4587(5) 0.7677(6) 0.4168(5) 0.113(5) Uani 1 1 d . .
H68A H 0.4706 0.7912 0.3891 0.170 Uiso 1 1 calc R U
H68B H 0.4826 0.7353 0.4201 0.170 Uiso 1 1 calc R U
H68C H 0.4708 0.7831 0.4588 0.170 Uiso 1 1 calc R U
C69 C 0.3675(7) 0.7150(3) 0.3404(5) 0.089(3) Uani 1 1 d . .
H69A H 0.3228 0.7015 0.3325 0.134 Uiso 1 1 calc R U
H69B H 0.4003 0.6874 0.3562 0.134 Uiso 1 1 calc R U
H69C H 0.3697 0.7286 0.3011 0.134 Uiso 1 1 calc R U
C70 C 0.2205(3) 0.75894(18) 0.5415(2) 0.0345(11) Uani 1 1 d . .
C71 C 0.1743(3) 0.7923(2) 0.5499(3) 0.0375(11) Uani 1 1 d . .
C72 C 0.1643(3) 0.7898(2) 0.6073(3) 0.0411(12) Uani 1 1 d . .
H72 H 0.1334 0.8122 0.6150 0.049 Uiso 1 1 calc R U
C73 C 0.1994(3) 0.7547(3) 0.6529(3) 0.0463(13) Uani 1 1 d . .
H73 H 0.1934 0.7538 0.6922 0.056 Uiso 1 1 calc R U
C74 C 0.2430(3) 0.7209(2) 0.6415(3) 0.0485(14) Uani 1 1 d . .
H74 H 0.2655 0.6963 0.6728 0.058 Uiso 1 1 calc R U
C75 C 0.2551(3) 0.7219(2) 0.5849(3) 0.0415(12) Uani 1 1 d . .
C76 C 0.1338(4) 0.8302(2) 0.5006(3) 0.0505(15) Uani 1 1 d . .
H76 H 0.1459 0.8259 0.4624 0.061 Uiso 1 1 calc R U
C77 C 0.1487(4) 0.8859(3) 0.5236(5) 0.063(2) Uani 1 1 d . .
H77A H 0.1379 0.8907 0.5615 0.094 Uiso 1 1 calc R U
H77B H 0.1217 0.9092 0.4905 0.094 Uiso 1 1 calc R U
H77C H 0.1960 0.8932 0.5336 0.094 Uiso 1 1 calc R U
C78 C 0.0594(4) 0.8187(3) 0.4816(4) 0.0638(19) Uani 1 1 d . .
H78A H 0.0516 0.7821 0.4730 0.096 Uiso 1 1 calc R U
H78B H 0.0343 0.8383 0.4437 0.096 Uiso 1 1 calc R U
H78C H 0.0448 0.8285 0.5161 0.096 Uiso 1 1 calc R U
C79 C 0.2999(4) 0.6829(3) 0.5724(4) 0.064(2) Uani 1 1 d . .
H79 H 0.3123 0.6957 0.5368 0.077 Uiso 1 1 calc R U
C80 C 0.3647(6) 0.6746(5) 0.6299(5) 0.103(4) Uani 1 1 d . .
H80A H 0.3834 0.7079 0.6475 0.154 Uiso 1 1 calc R U
H80B H 0.3969 0.6560 0.6167 0.154 Uiso 1 1 calc R U
H80C H 0.3550 0.6547 0.6620 0.154 Uiso 1 1 calc R U
C81 C 0.2616(7) 0.6309(3) 0.5513(8) 0.118(5) Uani 1 1 d . .
H81A H 0.2505 0.6168 0.5862 0.178 Uiso 1 1 calc R U
H81B H 0.2898 0.6066 0.5397 0.178 Uiso 1 1 calc R U
H81C H 0.2205 0.6369 0.5149 0.178 Uiso 1 1 calc R U
C82 C 0.3613(2) 0.94926(17) 0.5307(2) 0.0258(9) Uani 1 1 d . .
N7 N 0.4019(2) 0.95028(15) 0.59250(18) 0.0272(8) Uani 1 1 d . .
C83 C 0.4130(3) 1.0004(2) 0.6141(2) 0.0331(10) Uani 1 1 d . .
H83 H 0.4389 1.0110 0.6558 0.040 Uiso 1 1 calc R U
C84 C 0.3805(3) 1.03109(18) 0.5655(2) 0.0335(10) Uani 1 1 d . .
H84 H 0.3799 1.0675 0.5660 0.040 Uiso 1 1 calc R U
N8 N 0.3475(2) 0.99962(15) 0.51401(18) 0.0277(8) Uani 1 1 d . .
C85 C 0.4387(3) 0.90818(19) 0.6304(2) 0.0332(10) Uani 1 1 d . .
C86 C 0.4159(3) 0.8857(2) 0.6734(2) 0.0401(12) Uani 1 1 d . .
C87 C 0.4565(4) 0.8481(3) 0.7122(3) 0.0529(16) Uani 1 1 d . .
H87 H 0.4427 0.8314 0.7425 0.063 Uiso 1 1 calc R U
C88 C 0.5169(4) 0.8347(3) 0.7072(3) 0.0590(18) Uani 1 1 d . .
H88 H 0.5433 0.8087 0.7338 0.071 Uiso 1 1 calc R U
C89 C 0.5390(4) 0.8584(3) 0.6647(3) 0.0536(15) Uani 1 1 d . .
H89 H 0.5804 0.8487 0.6621 0.064 Uiso 1 1 calc R U
C90 C 0.5008(3) 0.8967(2) 0.6252(3) 0.0416(12) Uani 1 1 d . .
C91 C 0.3517(3) 0.9029(3) 0.6807(3) 0.0455(14) Uani 1 1 d . .
H91 H 0.3250 0.9223 0.6418 0.055 Uiso 1 1 calc R U
C92 C 0.3102(4) 0.8581(3) 0.6869(3) 0.0609(19) Uani 1 1 d . .
H92A H 0.3320 0.8417 0.7280 0.091 Uiso 1 1 calc R U
H92B H 0.3057 0.8333 0.6533 0.091 Uiso 1 1 calc R U
H92C H 0.2660 0.8702 0.6834 0.091 Uiso 1 1 calc R U
C93 C 0.3663(5) 0.9392(3) 0.7374(4) 0.072(2) Uani 1 1 d . .
H93A H 0.3242 0.9518 0.7392 0.107 Uiso 1 1 calc R U
H93B H 0.3929 0.9682 0.7326 0.107 Uiso 1 1 calc R U
H93C H 0.3910 0.9207 0.7764 0.107 Uiso 1 1 calc R U
C94 C 0.5257(3) 0.9236(3) 0.5787(3) 0.0547(17) Uani 1 1 d . .
H94 H 0.4903 0.9487 0.5552 0.066 Uiso 1 1 calc R U
C95 C 0.5348(6) 0.8897(4) 0.5311(5) 0.100(4) Uani 1 1 d . .
H95A H 0.5584 0.9081 0.5081 0.149 Uiso 1 1 calc R U
H95B H 0.4912 0.8786 0.5015 0.149 Uiso 1 1 calc R U
H95C H 0.5609 0.8597 0.5520 0.149 Uiso 1 1 calc R U
C96 C 0.5882(6) 0.9548(4) 0.6118(4) 0.080(3) Uani 1 1 d . .
H96A H 0.6238 0.9321 0.6378 0.120 Uiso 1 1 calc R U
H96B H 0.5789 0.9807 0.6386 0.120 Uiso 1 1 calc R U
H96C H 0.6022 0.9717 0.5802 0.120 Uiso 1 1 calc R U
C97 C 0.3114(3) 1.01772(17) 0.4512(2) 0.0284(9) Uani 1 1 d . .
C98 C 0.2450(3) 1.03330(18) 0.4358(2) 0.0325(10) Uani 1 1 d . .
C99 C 0.2129(3) 1.0534(2) 0.3761(3) 0.0378(11) Uani 1 1 d . .
H99 H 0.1683 1.0651 0.3644 0.045 Uiso 1 1 calc R U
C100 C 0.2447(3) 1.0568(2) 0.3332(3) 0.0401(11) Uani 1 1 d . .
H100 H 0.2216 1.0705 0.2924 0.048 Uiso 1 1 calc R U
C101 C 0.3101(3) 1.0405(2) 0.3495(3) 0.0365(11) Uani 1 1 d . .
H101 H 0.3311 1.0426 0.3194 0.044 Uiso 1 1 calc R U
C102 C 0.3456(3) 1.02087(18) 0.4098(2) 0.0314(10) Uani 1 1 d . .
C103 C 0.2097(3) 1.0290(2) 0.4825(3) 0.0421(12) Uani 1 1 d . .
H103 H 0.2312 1.0005 0.5125 0.051 Uiso 1 1 calc R U
C104 C 0.1361(3) 1.0164(2) 0.4506(3) 0.0465(13) Uani 1 1 d . .
H10A H 0.1176 1.0075 0.4827 0.070 Uiso 1 1 calc R U
H10B H 0.1308 0.9874 0.4218 0.070 Uiso 1 1 calc R U
H10C H 0.1125 1.0463 0.4268 0.070 Uiso 1 1 calc R U
C105 C 0.2168(4) 1.0775(4) 0.5205(5) 0.083(3) Uani 1 1 d . .
H10D H 0.2636 1.0825 0.5473 0.125 Uiso 1 1 calc R U
H10E H 0.1899 1.0748 0.5470 0.125 Uiso 1 1 calc R U
H10F H 0.2013 1.1067 0.4918 0.125 Uiso 1 1 calc R U
C106 C 0.4180(3) 1.0069(2) 0.4285(2) 0.0339(10) Uani 1 1 d . .
H106 H 0.4286 0.9825 0.4647 0.041 Uiso 1 1 calc R U
C107 C 0.4344(3) 0.9795(3) 0.3766(3) 0.0483(14) Uani 1 1 d . .
H10G H 0.4040 0.9504 0.3609 0.072 Uiso 1 1 calc R U
H10H H 0.4804 0.9670 0.3937 0.072 Uiso 1 1 calc R U
H10I H 0.4292 1.0033 0.3420 0.072 Uiso 1 1 calc R U
C108 C 0.4629(3) 1.0534(2) 0.4525(3) 0.0427(12) Uani 1 1 d . .
H10J H 0.4524 1.0792 0.4190 0.064 Uiso 1 1 calc R U
H10K H 0.5096 1.0430 0.4647 0.064 Uiso 1 1 calc R U
H10L H 0.4556 1.0679 0.4891 0.064 Uiso 1 1 calc R U
Sn1 Sn 0.06664(2) 0.88893(2) 0.75513(2) 0.02578(6) Uani 1 1 d . .
Br3 Br 0.07558(3) 0.79007(2) 0.74740(3) 0.04334(14) Uani 1 1 d . .
Br4 Br 0.05878(3) 0.98719(2) 0.76533(2) 0.03438(11) Uani 1 1 d . .
Br5 Br 0.08905(3) 0.88180(2) 0.87624(2) 0.03231(11) Uani 1 1 d . .
Br6 Br 0.04016(4) 0.89530(3) 0.63450(3) 0.04951(16) Uani 1 1 d . .
Br7 Br -0.06113(3) 0.88091(2) 0.73079(3) 0.04213(13) Uani 1 1 d . .
Br8 Br 0.19361(3) 0.89490(3) 0.77988(3) 0.04469(14) Uani 1 1 d . .
O201 O 0.0926(4) 1.0868(6) 0.2337(4) 0.140(4) Uani 1 1 d . U
C201 C 0.0633(15) 1.1362(13) 0.2440(15) 0.31(2) Uani 1 1 d . U
H20A H 0.0452 1.1577 0.2057 0.373 Uiso 1 1 calc R U
H20B H 0.0929 1.1562 0.2803 0.373 Uiso 1 1 calc R U
C202 C 0.0031(13) 1.1008(14) 0.2603(13) 0.29(2) Uani 1 1 d . U
H20C H 0.0106 1.1043 0.3057 0.344 Uiso 1 1 calc R U
H20D H -0.0413 1.1152 0.2360 0.344 Uiso 1 1 calc R U
C203 C 0.0033(15) 1.0405(13) 0.2436(12) 0.264(18) Uani 1 1 d . U
H20E H 0.0115 1.0191 0.2816 0.316 Uiso 1 1 calc R U
H20F H -0.0397 1.0303 0.2109 0.316 Uiso 1 1 calc R U
C204 C 0.0599(11) 1.0353(8) 0.2192(8) 0.169(9) Uani 1 1 d . U
H20G H 0.0911 1.0077 0.2415 0.202 Uiso 1 1 calc R U
H20H H 0.0428 1.0283 0.1733 0.202 Uiso 1 1 calc R U

loop_
_atom_site_aniso_label
_atom_site_aniso_U_11
_atom_site_aniso_U_22
_atom_site_aniso_U_33
_atom_site_aniso_U_23
_atom_site_aniso_U_13
_atom_site_aniso_U_12
P1 0.0263(6) 0.0281(5) 0.0338(6) 0.0074(4) 0.0118(5) 0.0058(4)
P2 0.0276(6) 0.0292(5) 0.0354(6) 0.0098(4) 0.0115(5) 0.0056(5)
P3 0.0329(6) 0.0273(5) 0.0217(5) -0.0017(4) 0.0098(5) -0.0030(4)
P4 0.0356(6) 0.0263(5) 0.0209(5) -0.0021(4) 0.0085(5) -0.0057(5)
Br1 0.0449(3) 0.0508(3) 0.0450(3) -0.0052(2) 0.0050(3) -0.0005(3)
Br2 0.0454(3) 0.0389(3) 0.0501(3) 0.0003(2) 0.0028(3) 0.0072(2)
C1 0.024(2) 0.0236(18) 0.024(2) 0.0056(15) 0.0077(17) 0.0048(17)
N1 0.026(2) 0.0278(18) 0.0272(18) 0.0068(14) 0.0067(16) 0.0071(15)
C2 0.028(2) 0.028(2) 0.031(2) 0.0040(17) 0.0063(19) 0.0116(19)
C3 0.030(2) 0.027(2) 0.027(2) 0.0053(16) 0.0067(19) 0.0068(18)
N2 0.030(2) 0.0259(17) 0.0284(19) 0.0051(14) 0.0108(16) 0.0032(15)
C4 0.030(2) 0.036(2) 0.036(2) 0.0114(19) 0.016(2) 0.013(2)
C5 0.027(3) 0.038(3) 0.044(3) 0.007(2) 0.015(2) 0.008(2)
C6 0.031(3) 0.048(3) 0.062(4) 0.013(3) 0.021(3) 0.004(2)
C7 0.046(4) 0.061(4) 0.057(4) 0.021(3) 0.031(3) 0.007(3)
C8 0.046(3) 0.066(4) 0.044(3) 0.022(3) 0.027(3) 0.018(3)
C9 0.031(3) 0.049(3) 0.034(3) 0.011(2) 0.015(2) 0.016(2)
C10 0.031(3) 0.047(3) 0.038(3) 0.001(2) 0.012(2) -0.001(2)
C11 0.057(4) 0.055(4) 0.058(4) -0.008(3) 0.006(3) 0.007(3)
C12 0.053(4) 0.054(3) 0.045(3) 0.006(3) 0.010(3) 0.010(3)
C13 0.042(3) 0.055(3) 0.034(3) 0.003(2) 0.015(2) 0.013(3)
C14 0.066(5) 0.096(6) 0.037(3) 0.001(3) 0.009(3) 0.004(4)
C15 0.068(5) 0.052(4) 0.082(5) 0.003(3) 0.037(4) 0.020(4)
C16 0.036(3) 0.029(2) 0.037(2) 0.0090(18) 0.018(2) 0.005(2)
C17 0.050(3) 0.038(3) 0.040(3) 0.011(2) 0.023(3) 0.012(2)
C18 0.060(4) 0.061(4) 0.054(4) 0.018(3) 0.039(3) 0.023(3)
C19 0.064(5) 0.080(5) 0.074(5) 0.041(4) 0.050(4) 0.033(4)
C20 0.037(3) 0.066(4) 0.077(5) 0.027(4) 0.028(3) 0.003(3)
C21 0.038(3) 0.042(3) 0.054(3) 0.014(2) 0.021(3) 0.002(2)
C22 0.060(4) 0.045(3) 0.041(3) -0.004(2) 0.025(3) 0.004(3)
C23 0.091(6) 0.050(4) 0.059(4) 0.003(3) 0.024(4) 0.008(4)
C24 0.062(5) 0.062(4) 0.052(4) 0.002(3) 0.016(3) 0.016(4)
C25 0.044(4) 0.045(3) 0.065(4) 0.004(3) 0.014(3) -0.012(3)
C26 0.055(5) 0.081(6) 0.095(7) -0.012(5) 0.005(5) -0.028(4)
C27 0.120(9) 0.041(4) 0.096(7) 0.012(4) 0.042(7) 0.000(4)
C28 0.031(2) 0.0257(19) 0.023(2) 0.0059(15) 0.0095(18) 0.0047(17)
N3 0.033(2) 0.0279(17) 0.0280(19) 0.0062(14) 0.0131(17) 0.0098(16)
C29 0.037(3) 0.032(2) 0.035(2) 0.0071(18) 0.015(2) 0.013(2)
C30 0.043(3) 0.031(2) 0.032(2) 0.0080(18) 0.014(2) 0.014(2)
N4 0.032(2) 0.0289(17) 0.0240(18) 0.0068(14) 0.0113(16) 0.0093(16)
C31 0.035(3) 0.029(2) 0.029(2) 0.0044(17) 0.016(2) 0.0087(19)
C32 0.043(3) 0.027(2) 0.034(2) -0.0001(17) 0.019(2) 0.006(2)
C33 0.057(4) 0.042(3) 0.035(3) -0.005(2) 0.023(3) 0.003(3)
C34 0.059(4) 0.049(3) 0.040(3) 0.003(2) 0.031(3) 0.006(3)
C35 0.049(3) 0.044(3) 0.049(3) 0.010(2) 0.033(3) 0.004(3)
C36 0.034(3) 0.033(2) 0.038(3) 0.0040(19) 0.019(2) 0.007(2)
C37 0.055(4) 0.032(2) 0.044(3) -0.002(2) 0.022(3) -0.006(2)
C38 0.052(4) 0.056(4) 0.074(5) 0.002(3) 0.026(4) -0.004(3)
C39 0.069(5) 0.031(3) 0.094(6) 0.004(3) 0.022(4) -0.002(3)
C40 0.033(3) 0.046(3) 0.044(3) 0.003(2) 0.014(2) 0.001(2)
C41 0.037(3) 0.045(3) 0.075(4) -0.004(3) 0.025(3) -0.007(3)
C42 0.041(4) 0.063(4) 0.069(5) 0.003(3) 0.006(3) 0.011(3)
C43 0.037(3) 0.031(2) 0.026(2) 0.0098(17) 0.016(2) 0.0113(19)
C44 0.043(3) 0.041(3) 0.034(3) 0.010(2) 0.018(2) 0.002(2)
C45 0.043(3) 0.051(3) 0.043(3) 0.007(2) 0.023(3) 0.003(3)
C46 0.059(4) 0.052(3) 0.048(3) 0.009(3) 0.035(3) 0.012(3)
C47 0.060(4) 0.045(3) 0.031(3) 0.003(2) 0.023(3) 0.009(3)
C48 0.043(3) 0.034(2) 0.028(2) 0.0065(18) 0.014(2) 0.008(2)
C49 0.044(3) 0.055(3) 0.044(3) -0.001(3) 0.020(3) -0.007(3)
C50 0.067(5) 0.055(4) 0.053(4) 0.001(3) 0.000(4) -0.007(4)
C51 0.078(5) 0.040(3) 0.065(4) 0.000(3) 0.020(4) 0.002(3)
C52 0.048(3) 0.042(3) 0.032(3) -0.002(2) 0.017(2) 0.002(2)
C53 0.053(4) 0.049(3) 0.046(3) -0.008(3) 0.011(3) 0.000(3)
C54 0.046(4) 0.062(4) 0.046(3) 0.012(3) 0.007(3) 0.009(3)
C55 0.032(2) 0.0215(18) 0.028(2) -0.0016(16) 0.0090(19) -0.0009(17)
N5 0.033(2) 0.0270(17) 0.0277(19) -0.0053(14) 0.0084(17) -0.0014(16)
C56 0.050(3) 0.038(3) 0.038(3) -0.014(2) 0.009(3) -0.009(2)
C57 0.048(3) 0.037(3) 0.042(3) -0.011(2) 0.015(3) -0.013(2)
N6 0.035(2) 0.0249(17) 0.037(2) -0.0037(15) 0.0117(19) -0.0062(17)
C58 0.041(3) 0.035(2) 0.027(2) -0.0114(18) 0.011(2) -0.005(2)
C59 0.047(3) 0.039(3) 0.025(2) -0.0053(19) 0.007(2) -0.003(2)
C60 0.067(5) 0.045(3) 0.030(3) -0.003(2) 0.010(3) -0.008(3)
C61 0.063(4) 0.056(3) 0.038(3) -0.005(3) 0.022(3) -0.015(3)
C62 0.053(4) 0.068(4) 0.046(3) -0.017(3) 0.025(3) -0.010(3)
C63 0.046(3) 0.047(3) 0.033(3) -0.009(2) 0.016(2) 0.001(2)
C64 0.051(4) 0.057(4) 0.033(3) -0.001(2) 0.005(3) 0.018(3)
C65 0.055(5) 0.120(8) 0.099(7) -0.074(7) -0.024(5) 0.033(5)
C66 0.052(4) 0.047(3) 0.045(3) -0.008(2) 0.008(3) -0.012(3)
C67 0.060(4) 0.074(5) 0.052(4) 0.001(3) 0.028(3) 0.025(4)
C68 0.071(7) 0.188(14) 0.095(8) 0.038(8) 0.047(6) 0.059(8)
C69 0.154(11) 0.058(4) 0.077(6) 0.003(4) 0.068(7) 0.034(6)
C70 0.040(3) 0.025(2) 0.039(3) 0.0014(18) 0.016(2) -0.010(2)
C71 0.038(3) 0.036(2) 0.043(3) 0.004(2) 0.019(2) -0.002(2)
C72 0.039(3) 0.046(3) 0.041(3) 0.002(2) 0.019(2) -0.005(2)
C73 0.044(3) 0.059(3) 0.037(3) 0.008(2) 0.016(3) -0.008(3)
C74 0.046(3) 0.051(3) 0.047(3) 0.020(3) 0.016(3) -0.003(3)
C75 0.040(3) 0.036(2) 0.048(3) 0.010(2) 0.016(3) 0.000(2)
C76 0.063(4) 0.050(3) 0.047(3) 0.016(3) 0.031(3) 0.023(3)
C77 0.056(5) 0.047(3) 0.096(6) 0.020(3) 0.040(4) 0.011(3)
C78 0.058(4) 0.067(4) 0.054(4) -0.002(3) 0.005(3) 0.013(4)
C79 0.069(5) 0.048(4) 0.084(5) 0.022(3) 0.039(4) 0.015(3)
C80 0.095(8) 0.134(9) 0.096(7) 0.070(7) 0.055(6) 0.072(7)
C81 0.162(13) 0.036(4) 0.209(14) 0.017(6) 0.129(12) 0.012(5)
C82 0.025(2) 0.028(2) 0.024(2) 0.0016(16) 0.0098(18) -0.0062(17)
N7 0.028(2) 0.0312(18) 0.0221(17) -0.0037(14) 0.0091(15) -0.0034(16)
C83 0.036(3) 0.036(2) 0.025(2) -0.0086(17) 0.0070(19) -0.011(2)
C84 0.039(3) 0.028(2) 0.032(2) -0.0074(18) 0.010(2) -0.007(2)
N8 0.029(2) 0.0260(17) 0.0267(18) -0.0030(14) 0.0089(16) -0.0049(15)
C85 0.035(3) 0.037(2) 0.020(2) -0.0044(17) 0.0011(19) -0.001(2)
C86 0.048(3) 0.044(3) 0.024(2) -0.0023(19) 0.008(2) -0.008(2)
C87 0.064(4) 0.056(3) 0.031(3) 0.008(2) 0.009(3) -0.007(3)
C88 0.064(5) 0.060(4) 0.036(3) 0.006(3) -0.002(3) 0.011(3)
C89 0.041(3) 0.067(4) 0.041(3) -0.002(3) 0.001(3) 0.013(3)
C90 0.033(3) 0.055(3) 0.030(3) -0.002(2) 0.004(2) 0.004(2)
C91 0.049(4) 0.056(3) 0.033(3) -0.005(2) 0.017(3) -0.018(3)
C92 0.071(5) 0.081(5) 0.044(3) -0.008(3) 0.036(3) -0.031(4)
C93 0.078(6) 0.087(6) 0.062(4) -0.034(4) 0.040(4) -0.027(5)
C94 0.030(3) 0.099(5) 0.035(3) 0.012(3) 0.012(2) 0.021(3)
C95 0.120(9) 0.120(8) 0.095(7) -0.054(6) 0.082(7) -0.065(7)
C96 0.119(8) 0.075(5) 0.061(5) -0.013(4) 0.050(5) -0.034(5)
C97 0.032(2) 0.0238(19) 0.029(2) -0.0002(16) 0.0095(19) -0.0049(18)
C98 0.029(3) 0.029(2) 0.039(3) -0.0021(18) 0.012(2) -0.0024(19)
C99 0.022(2) 0.043(3) 0.045(3) 0.007(2) 0.009(2) 0.002(2)
C100 0.035(3) 0.044(3) 0.037(3) 0.011(2) 0.008(2) -0.001(2)
C101 0.033(3) 0.043(3) 0.034(2) 0.007(2) 0.014(2) -0.001(2)
C102 0.032(3) 0.027(2) 0.036(2) 0.0002(17) 0.013(2) -0.0028(18)
C103 0.033(3) 0.050(3) 0.048(3) -0.002(2) 0.021(3) -0.001(2)
C104 0.039(3) 0.051(3) 0.056(3) -0.003(3) 0.025(3) -0.005(3)
C105 0.064(5) 0.106(7) 0.101(7) -0.061(6) 0.056(5) -0.040(5)
C106 0.029(3) 0.039(2) 0.035(2) 0.0066(19) 0.013(2) 0.002(2)
C107 0.039(3) 0.054(3) 0.056(4) -0.014(3) 0.023(3) -0.003(3)
C108 0.031(3) 0.051(3) 0.045(3) -0.009(2) 0.013(2) -0.007(2)
Sn1 0.02360(13) 0.02729(12) 0.02439(12) -0.00554(10) 0.00631(10) 0.00133(10)
Br3 0.0365(3) 0.0293(2) 0.0509(3) -0.0115(2) 0.0000(2) 0.0043(2)
Br4 0.0430(3) 0.0275(2) 0.0292(2) -0.00117(17) 0.0091(2) -0.0010(2)
Br5 0.0379(3) 0.0305(2) 0.0299(2) 0.00182(17) 0.0139(2) -0.0012(2)
Br6 0.0614(4) 0.0594(3) 0.0253(3) -0.0030(2) 0.0128(3) 0.0217(3)
Br7 0.0250(3) 0.0416(3) 0.0557(3) -0.0179(2) 0.0099(2) -0.0030(2)
Br8 0.0284(3) 0.0620(4) 0.0473(3) -0.0160(3) 0.0182(3) -0.0042(3)
O201 0.072(5) 0.273(14) 0.083(5) 0.039(7) 0.038(4) 0.039(7)
C201 0.24(3) 0.51(5) 0.25(3) 0.11(3) 0.17(2) 0.24(3)
C202 0.18(2) 0.54(5) 0.21(3) 0.17(3) 0.15(2) 0.21(3)
C203 0.27(3) 0.41(4) 0.20(2) -0.15(2) 0.18(2) -0.23(3)
C204 0.19(2) 0.22(2) 0.102(11) -0.012(12) 0.055(12) -0.079(17)

loop_
_atom_type_symbol
_atom_type_description
_atom_type_scat_dispersion_real
_atom_type_scat_dispersion_imag
_atom_type_scat_source
C C 0.0181 0.0091 'International Tables Vol C Tables 4.2.6.8 and 6.1.1.4'
H H 0.0000 0.0000 'International Tables Vol C Tables 4.2.6.8 and 6.1.1.4'
N N 0.0311 0.0180 'International Tables Vol C Tables 4.2.6.8 and 6.1.1.4'
P P 0.2955 0.4335 'International Tables Vol C Tables 4.2.6.8 and 6.1.1.4'
Br Br -0.6763 1.2805 'International Tables Vol C Tables 4.2.6.8 and 6.1.1.4'
Sn Sn 0.0259 5.4591 'International Tables Vol C Tables 4.2.6.8 and 6.1.1.4'
O O 0.0492 0.0322 'International Tables Vol C Tables 4.2.6.8 and 6.1.1.4'

loop_
_geom_angle_atom_site_label_1
_geom_angle_atom_site_label_2
_geom_angle_atom_site_label_3
_geom_angle
C1 P1 P2 100.99(16)
C1 P1 Br1 93.02(15)
P2 P1 Br1 109.29(6)
C28 P2 P1 96.39(16)
C55 P3 P4 100.85(15)
C55 P3 Br2 91.93(15)
P4 P3 Br2 111.76(7)
C82 P4 P3 98.16(14)
N2 C1 N1 105.8(4)
N2 C1 P1 119.1(3)
N1 C1 P1 134.8(3)
C1 N1 C2 109.4(4)
C1 N1 C4 127.2(4)
C2 N1 C4 123.0(4)
C3 C2 N1 107.1(4)
C3 C2 H2 126.4
N1 C2 H2 126.4
C2 C3 N2 107.3(4)
C2 C3 H3 126.4
N2 C3 H3 126.4
C1 N2 C3 110.4(4)
C1 N2 C16 124.0(4)
C3 N2 C16 124.8(4)
C9 C4 C5 123.6(5)
C9 C4 N1 118.6(5)
C5 C4 N1 117.8(5)
C6 C5 C4 116.0(5)
C6 C5 C10 121.4(6)
C4 C5 C10 122.6(5)
C7 C6 C5 122.1(6)
C7 C6 H6 119.0
C5 C6 H6 119.0
C6 C7 C8 120.5(6)
C6 C7 H7 119.7
C8 C7 H7 119.7
C7 C8 C9 121.7(6)
C7 C8 H8 119.1
C9 C8 H8 119.1
C4 C9 C8 116.0(6)
C4 C9 C13 123.4(5)
C8 C9 C13 120.5(5)
C5 C10 C12 110.5(5)
C5 C10 C11 113.0(5)
C12 C10 C11 110.6(5)
C5 C10 H10 107.5
C12 C10 H10 107.5
C11 C10 H10 107.5
C10 C11 H11A 109.5
C10 C11 H11B 109.5
H11A C11 H11B 109.5
C10 C11 H11C 109.5
H11A C11 H11C 109.5
H11B C11 H11C 109.5
C10 C12 H12A 109.5
C10 C12 H12B 109.5
H12A C12 H12B 109.5
C10 C12 H12C 109.5
H12A C12 H12C 109.5
H12B C12 H12C 109.5
C9 C13 C15 109.7(6)
C9 C13 C14 113.2(6)
C15 C13 C14 110.0(6)
C9 C13 H13 107.9
C15 C13 H13 107.9
C14 C13 H13 107.9
C13 C14 H14A 109.5
C13 C14 H14B 109.5
H14A C14 H14B 109.5
C13 C14 H14C 109.5
H14A C14 H14C 109.5
H14B C14 H14C 109.5
C13 C15 H15A 109.5
C13 C15 H15B 109.5
H15A C15 H15B 109.5
C13 C15 H15C 109.5
H15A C15 H15C 109.5
H15B C15 H15C 109.5
C17 C16 C21 124.6(5)
C17 C16 N2 116.1(5)
C21 C16 N2 119.3(5)
C18 C17 C16 115.5(6)
C18 C17 C22 121.2(6)
C16 C17 C22 123.2(5)
C19 C18 C17 121.8(7)
C19 C18 H18 119.1
C17 C18 H18 119.1
C18 C19 C20 120.8(6)
C18 C19 H19 119.6
C20 C19 H19 119.6
C19 C20 C21 121.4(7)
C19 C20 H20 119.3
C21 C20 H20 119.3
C16 C21 C20 115.8(6)
C16 C21 C25 122.9(5)
C20 C21 C25 121.1(6)
C17 C22 C24 110.1(5)
C17 C22 C23 112.0(6)
C24 C22 C23 111.7(6)
C17 C22 H22 107.6
C24 C22 H22 107.6
C23 C22 H22 107.6
C22 C23 H23A 109.5
C22 C23 H23B 109.5
H23A C23 H23B 109.5
C22 C23 H23C 109.5
H23A C23 H23C 109.5
H23B C23 H23C 109.5
C22 C24 H24A 109.5
C22 C24 H24B 109.5
H24A C24 H24B 109.5
C22 C24 H24C 109.5
H24A C24 H24C 109.5
H24B C24 H24C 109.5
C26 C25 C21 112.2(7)
C26 C25 C27 111.1(7)
C21 C25 C27 109.4(6)
C26 C25 H25 108.0
C21 C25 H25 108.0
C27 C25 H25 108.0
C25 C26 H26A 109.5
C25 C26 H26B 109.5
H26A C26 H26B 109.5
C25 C26 H26C 109.5
H26A C26 H26C 109.5
H26B C26 H26C 109.5
C25 C27 H27A 109.5
C25 C27 H27B 109.5
H27A C27 H27B 109.5
C25 C27 H27C 109.5
H27A C27 H27C 109.5
H27B C27 H27C 109.5
N3 C28 N4 105.6(4)
N3 C28 P2 135.4(3)
N4 C28 P2 118.4(3)
C28 N3 C29 109.3(4)
C28 N3 C31 127.0(4)
C29 N3 C31 123.1(4)
C30 C29 N3 108.4(4)
C30 C29 H29 125.8
N3 C29 H29 125.8
C29 C30 N4 106.9(4)
C29 C30 H30 126.5
N4 C30 H30 126.5
C28 N4 C30 109.8(4)
C28 N4 C43 124.4(4)
C30 N4 C43 125.8(4)
C36 C31 C32 123.5(4)
C36 C31 N3 118.6(5)
C32 C31 N3 117.6(4)
C33 C32 C31 117.2(5)
C33 C32 C37 120.2(5)
C31 C32 C37 122.5(4)
C32 C33 C34 121.1(5)
C32 C33 H33 119.4
C34 C33 H33 119.4
C35 C34 C33 120.3(5)
C35 C34 H34 119.8
C33 C34 H34 119.8
C34 C35 C36 120.9(5)
C34 C35 H35 119.6
C36 C35 H35 119.6
C31 C36 C35 116.9(5)
C31 C36 C40 123.6(4)
C35 C36 C40 119.5(5)
C38 C37 C32 112.0(5)
C38 C37 C39 111.2(6)
C32 C37 C39 109.9(5)
C38 C37 H37 107.9
C32 C37 H37 107.9
C39 C37 H37 107.9
C37 C38 H38A 109.5
C37 C38 H38B 109.5
H38A C38 H38B 109.5
C37 C38 H38C 109.5
H38A C38 H38C 109.5
H38B C38 H38C 109.5
C37 C39 H39A 109.5
C37 C39 H39B 109.5
H39A C39 H39B 109.5
C37 C39 H39C 109.5
H39A C39 H39C 109.5
H39B C39 H39C 109.5
C36 C40 C41 113.5(5)
C36 C40 C42 109.6(5)
C41 C40 C42 109.8(6)
C36 C40 H40 107.9
C41 C40 H40 107.9
C42 C40 H40 107.9
C40 C41 H41A 109.5
C40 C41 H41B 109.5
H41A C41 H41B 109.5
C40 C41 H41C 109.5
H41A C41 H41C 109.5
H41B C41 H41C 109.5
C40 C42 H42A 109.5
C40 C42 H42B 109.5
H42A C42 H42B 109.5
C40 C42 H42C 109.5
H42A C42 H42C 109.5
H42B C42 H42C 109.5
C44 C43 C48 123.9(5)
C44 C43 N4 118.1(5)
C48 C43 N4 118.0(5)
C43 C44 C45 117.3(5)
C43 C44 C49 122.9(5)
C45 C44 C49 119.7(6)
C46 C45 C44 120.0(6)
C46 C45 H45 120.0
C44 C45 H45 120.0
C47 C46 C45 120.7(5)
C47 C46 H46 119.7
C45 C46 H46 119.7
C46 C47 C48 121.8(6)
C46 C47 H47 119.1
C48 C47 H47 119.1
C47 C48 C43 115.9(5)
C47 C48 C52 121.2(5)
C43 C48 C52 122.7(5)
C44 C49 C50 113.5(6)
C44 C49 C51 108.5(5)
C50 C49 C51 110.5(6)
C44 C49 H49 108.0
C50 C49 H49 108.0
C51 C49 H49 108.0
C49 C50 H50A 109.5
C49 C50 H50B 109.5
H50A C50 H50B 109.5
C49 C50 H50C 109.5
H50A C50 H50C 109.5
H50B C50 H50C 109.5
C49 C51 H51A 109.5
C49 C51 H51B 109.5
H51A C51 H51B 109.5
C49 C51 H51C 109.5
H51A C51 H51C 109.5
H51B C51 H51C 109.5
C48 C52 C53 115.4(5)
C48 C52 C54 109.2(5)
C53 C52 C54 108.6(5)
C48 C52 H52 107.8
C53 C52 H52 107.8
C54 C52 H52 107.8
C52 C53 H53A 109.5
C52 C53 H53B 109.5
H53A C53 H53B 109.5
C52 C53 H53C 109.5
H53A C53 H53C 109.5
H53B C53 H53C 109.5
C52 C54 H54A 109.5
C52 C54 H54B 109.5
H54A C54 H54B 109.5
C52 C54 H54C 109.5
H54A C54 H54C 109.5
H54B C54 H54C 109.5
N6 C55 N5 106.5(4)
N6 C55 P3 119.2(3)
N5 C55 P3 134.0(4)
C55 N5 C56 109.1(4)
C55 N5 C58 127.9(4)
C56 N5 C58 122.5(4)
C57 C56 N5 107.8(5)
C57 C56 H56 126.1
N5 C56 H56 126.1
C56 C57 N6 106.2(5)
C56 C57 H57 126.9
N6 C57 H57 126.9
C55 N6 C57 110.3(4)
C55 N6 C70 125.9(4)
C57 N6 C70 123.6(4)
C59 C58 C63 123.1(5)
C59 C58 N5 118.5(5)
C63 C58 N5 118.3(5)
C60 C59 C58 117.2(6)
C60 C59 C64 119.6(6)
C58 C59 C64 123.1(5)
C61 C60 C59 121.5(6)
C61 C60 H60 119.3
C59 C60 H60 119.3
C62 C61 C60 120.3(6)
C62 C61 H61 119.9
C60 C61 H61 119.9
C61 C62 C63 122.2(7)
C61 C62 H62 118.9
C63 C62 H62 118.9
C62 C63 C58 115.5(6)
C62 C63 C67 122.0(6)
C58 C63 C67 122.3(6)
C66 C64 C65 110.1(6)
C66 C64 C59 110.6(5)
C65 C64 C59 111.3(7)
C66 C64 H64 108.3
C65 C64 H64 108.3
C59 C64 H64 108.3
C64 C65 H65A 109.5
C64 C65 H65B 109.5
H65A C65 H65B 109.5
C64 C65 H65C 109.5
H65A C65 H65C 109.5
H65B C65 H65C 109.5
C64 C66 H66A 109.5
C64 C66 H66B 109.5
H66A C66 H66B 109.5
C64 C66 H66C 109.5
H66A C66 H66C 109.5
H66B C66 H66C 109.5
C63 C67 C69 108.1(6)
C63 C67 C68 112.3(8)
C69 C67 C68 109.7(8)
C63 C67 H67 108.9
C69 C67 H67 108.9
C68 C67 H67 108.9
C67 C68 H68A 109.5
C67 C68 H68B 109.5
H68A C68 H68B 109.5
C67 C68 H68C 109.5
H68A C68 H68C 109.5
H68B C68 H68C 109.5
C67 C69 H69A 109.5
C67 C69 H69B 109.5
H69A C69 H69B 109.5
C67 C69 H69C 109.5
H69A C69 H69C 109.5
H69B C69 H69C 109.5
C71 C70 C75 124.3(5)
C71 C70 N6 117.3(5)
C75 C70 N6 118.3(5)
C70 C71 C72 117.5(5)
C70 C71 C76 123.8(5)
C72 C71 C76 118.7(5)
C73 C72 C71 120.2(6)
C73 C72 H72 119.9
C71 C72 H72 119.9
C74 C73 C72 120.3(5)
C74 C73 H73 119.8
C72 C73 H73 119.8
C73 C74 C75 121.8(5)
C73 C74 H74 119.1
C75 C74 H74 119.1
C70 C75 C74 115.8(6)
C70 C75 C79 123.5(6)
C74 C75 C79 120.6(6)
C71 C76 C78 110.1(6)
C71 C76 C77 111.8(6)
C78 C76 C77 110.3(6)
C71 C76 H76 108.2
C78 C76 H76 108.2
C77 C76 H76 108.2
C76 C77 H77A 109.5
C76 C77 H77B 109.5
H77A C77 H77B 109.5
C76 C77 H77C 109.5
H77A C77 H77C 109.5
H77B C77 H77C 109.5
C76 C78 H78A 109.5
C76 C78 H78B 109.5
H78A C78 H78B 109.5
C76 C78 H78C 109.5
H78A C78 H78C 109.5
H78B C78 H78C 109.5
C75 C79 C80 112.4(8)
C75 C79 C81 110.0(7)
C80 C79 C81 110.6(9)
C75 C79 H79 107.9
C80 C79 H79 107.9
C81 C79 H79 107.9
C79 C80 H80A 109.5
C79 C80 H80B 109.5
H80A C80 H80B 109.5
C79 C80 H80C 109.5
H80A C80 H80C 109.5
H80B C80 H80C 109.5
C79 C81 H81A 109.5
C79 C81 H81B 109.5
H81A C81 H81B 109.5
C79 C81 H81C 109.5
H81A C81 H81C 109.5
H81B C81 H81C 109.5
N7 C82 N8 105.1(4)
N7 C82 P4 135.1(4)
N8 C82 P4 119.2(3)
C82 N7 C83 110.4(4)
C82 N7 C85 127.6(4)
C83 N7 C85 121.3(4)
C84 C83 N7 107.5(4)
C84 C83 H83 126.2
N7 C83 H83 126.2
C83 C84 N8 107.1(4)
C83 C84 H84 126.4
N8 C84 H84 126.4
C82 N8 C84 109.9(4)
C82 N8 C97 125.1(4)
C84 N8 C97 124.6(4)
C86 C85 C90 124.2(5)
C86 C85 N7 119.3(5)
C90 C85 N7 116.1(5)
C85 C86 C87 116.5(6)
C85 C86 C91 121.8(5)
C87 C86 C91 121.6(6)
C88 C87 C86 120.9(6)
C88 C87 H87 119.5
C86 C87 H87 119.5
C89 C88 C87 121.4(6)
C89 C88 H88 119.3
C87 C88 H88 119.3
C88 C89 C90 120.2(7)
C88 C89 H89 119.9
C90 C89 H89 119.9
C89 C90 C85 116.8(6)
C89 C90 C94 120.3(6)
C85 C90 C94 122.9(5)
C92 C91 C86 111.9(6)
C92 C91 C93 110.3(5)
C86 C91 C93 111.0(6)
C92 C91 H91 107.8
C86 C91 H91 107.8
C93 C91 H91 107.8
C91 C92 H92A 109.5
C91 C92 H92B 109.5
H92A C92 H92B 109.5
C91 C92 H92C 109.5
H92A C92 H92C 109.5
H92B C92 H92C 109.5
C91 C93 H93A 109.5
C91 C93 H93B 109.5
H93A C93 H93B 109.5
C91 C93 H93C 109.5
H93A C93 H93C 109.5
H93B C93 H93C 109.5
C95 C94 C96 110.9(7)
C95 C94 C90 114.2(7)
C96 C94 C90 112.2(5)
C95 C94 H94 106.3
C96 C94 H94 106.3
C90 C94 H94 106.3
C94 C95 H95A 109.5
C94 C95 H95B 109.5
H95A C95 H95B 109.5
C94 C95 H95C 109.5
H95A C95 H95C 109.5
H95B C95 H95C 109.5
C94 C96 H96A 109.5
C94 C96 H96B 109.5
H96A C96 H96B 109.5
C94 C96 H96C 109.5
H96A C96 H96C 109.5
H96B C96 H96C 109.5
C102 C97 C98 123.8(5)
C102 C97 N8 117.6(5)
C98 C97 N8 118.5(4)
C99 C98 C97 117.0(5)
C99 C98 C103 121.1(5)
C97 C98 C103 121.8(5)
C98 C99 C100 121.2(5)
C98 C99 H99 119.4
C100 C99 H99 119.4
C99 C100 C101 120.5(5)
C99 C100 H100 119.8
C101 C100 H100 119.8
C100 C101 C102 120.8(5)
C100 C101 H101 119.6
C102 C101 H101 119.6
C97 C102 C101 116.7(5)
C97 C102 C106 122.9(5)
C101 C102 C106 120.3(5)
C105 C103 C104 108.9(6)
C105 C103 C98 111.5(5)
C104 C103 C98 112.5(5)
C105 C103 H103 107.9
C104 C103 H103 107.9
C98 C103 H103 107.9
C103 C104 H10A 109.5
C103 C104 H10B 109.5
H10A C104 H10B 109.5
C103 C104 H10C 109.5
H10A C104 H10C 109.5
H10B C104 H10C 109.5
C103 C105 H10D 109.5
C103 C105 H10E 109.5
H10D C105 H10E 109.5
C103 C105 H10F 109.5
H10D C105 H10F 109.5
H10E C105 H10F 109.5
C102 C106 C108 111.5(4)
C102 C106 C107 113.7(5)
C108 C106 C107 110.8(5)
C102 C106 H106 106.8
C108 C106 H106 106.8
C107 C106 H106 106.8
C106 C107 H10G 109.5
C106 C107 H10H 109.5
H10G C107 H10H 109.5
C106 C107 H10I 109.5
H10G C107 H10I 109.5
H10H C107 H10I 109.5
C106 C108 H10J 109.5
C106 C108 H10K 109.5
H10J C108 H10K 109.5
C106 C108 H10L 109.5
H10J C108 H10L 109.5
H10K C108 H10L 109.5
Br4 Sn1 Br8 91.11(2)
Br4 Sn1 Br6 92.00(2)
Br8 Sn1 Br6 91.93(2)
Br4 Sn1 Br3 178.82(2)
Br8 Sn1 Br3 88.62(2)
Br6 Sn1 Br3 89.15(2)
Br4 Sn1 Br7 90.01(2)
Br8 Sn1 Br7 178.82(3)
Br6 Sn1 Br7 88.42(3)
Br3 Sn1 Br7 90.26(2)
Br4 Sn1 Br5 88.232(17)
Br8 Sn1 Br5 90.02(2)
Br6 Sn1 Br5 178.03(3)
Br3 Sn1 Br5 90.62(2)
Br7 Sn1 Br5 89.62(2)
C201 O201 C204 128.1(18)
O201 C201 C202 88(2)
O201 C201 H20A 114.0
C202 C201 H20A 114.0
O201 C201 H20B 114.0
C202 C201 H20B 114.0
H20A C201 H20B 111.2
C203 C202 C201 113.6(16)
C203 C202 H20C 108.8
C201 C202 H20C 108.8
C203 C202 H20D 108.8
C201 C202 H20D 108.8
H20C C202 H20D 107.7
C204 C203 C202 104.1(17)
C204 C203 H20E 110.9
C202 C203 H20E 110.9
C204 C203 H20F 110.9
C202 C203 H20F 110.9
H20E C203 H20F 109.0
O201 C204 C203 102.5(17)
O201 C204 H20G 111.3
C203 C204 H20G 111.3
O201 C204 H20H 111.3
C203 C204 H20H 111.3
H20G C204 H20H 109.2

loop_
_geom_bond_atom_site_label_1
_geom_bond_atom_site_label_2
_geom_bond_distance
P1 C1 1.847(5)
P1 P2 2.0955(17)
P1 Br1 2.4434(14)
P2 C28 1.845(5)
P3 C55 1.861(5)
P3 P4 2.1112(16)
P3 Br2 2.3669(14)
P4 C82 1.821(5)
C1 N2 1.355(6)
C1 N1 1.358(6)
N1 C2 1.391(6)
N1 C4 1.448(6)
C2 C3 1.347(7)
C2 H2 0.9500
C3 N2 1.371(6)
C3 H3 0.9500
N2 C16 1.453(6)
C4 C9 1.396(7)
C4 C5 1.408(8)
C5 C6 1.400(8)
C5 C10 1.511(8)
C6 C7 1.358(10)
C6 H6 0.9500
C7 C8 1.366(11)
C7 H7 0.9500
C8 C9 1.407(8)
C8 H8 0.9500
C9 C13 1.489(9)
C10 C12 1.515(8)
C10 C11 1.516(9)
C10 H10 1.0000
C11 H11A 0.9800
C11 H11B 0.9800
C11 H11C 0.9800
C12 H12A 0.9800
C12 H12B 0.9800
C12 H12C 0.9800
C13 C15 1.537(8)
C13 C14 1.550(9)
C13 H13 1.0000
C14 H14A 0.9800
C14 H14B 0.9800
C14 H14C 0.9800
C15 H15A 0.9800
C15 H15B 0.9800
C15 H15C 0.9800
C16 C17 1.397(8)
C16 C21 1.398(8)
C17 C18 1.395(8)
C17 C22 1.515(10)
C18 C19 1.367(12)
C18 H18 0.9500
C19 C20 1.367(12)
C19 H19 0.9500
C20 C21 1.399(9)
C20 H20 0.9500
C21 C25 1.519(10)
C22 C24 1.522(9)
C22 C23 1.546(9)
C22 H22 1.0000
C23 H23A 0.9800
C23 H23B 0.9800
C23 H23C 0.9800
C24 H24A 0.9800
C24 H24B 0.9800
C24 H24C 0.9800
C25 C26 1.513(10)
C25 C27 1.527(10)
C25 H25 1.0000
C26 H26A 0.9800
C26 H26B 0.9800
C26 H26C 0.9800
C27 H27A 0.9800
C27 H27B 0.9800
C27 H27C 0.9800
C28 N3 1.360(6)
C28 N4 1.366(5)
N3 C29 1.379(6)
N3 C31 1.443(6)
C29 C30 1.335(7)
C29 H29 0.9500
C30 N4 1.383(6)
C30 H30 0.9500
N4 C43 1.441(6)
C31 C36 1.389(7)
C31 C32 1.399(7)
C32 C33 1.382(7)
C32 C37 1.526(8)
C33 C34 1.389(9)
C33 H33 0.9500
C34 C35 1.374(9)
C34 H34 0.9500
C35 C36 1.405(7)
C35 H35 0.9500
C36 C40 1.512(8)
C37 C38 1.514(10)
C37 C39 1.532(8)
C37 H37 1.0000
C38 H38A 0.9800
C38 H38B 0.9800
C38 H38C 0.9800
C39 H39A 0.9800
C39 H39B 0.9800
C39 H39C 0.9800
C40 C41 1.526(8)
C40 C42 1.547(9)
C40 H40 1.0000
C41 H41A 0.9800
C41 H41B 0.9800
C41 H41C 0.9800
C42 H42A 0.9800
C42 H42B 0.9800
C42 H42C 0.9800
C43 C44 1.396(8)
C43 C48 1.403(7)
C44 C45 1.400(8)
C44 C49 1.511(8)
C45 C46 1.390(9)
C45 H45 0.9500
C46 C47 1.379(10)
C46 H46 0.9500
C47 C48 1.394(7)
C47 H47 0.9500
C48 C52 1.497(8)
C49 C50 1.526(10)
C49 C51 1.544(9)
C49 H49 1.0000
C50 H50A 0.9800
C50 H50B 0.9800
C50 H50C 0.9800
C51 H51A 0.9800
C51 H51B 0.9800
C51 H51C 0.9800
C52 C53 1.508(8)
C52 C54 1.540(8)
C52 H52 1.0000
C53 H53A 0.9800
C53 H53B 0.9800
C53 H53C 0.9800
C54 H54A 0.9800
C54 H54B 0.9800
C54 H54C 0.9800
C55 N6 1.340(6)
C55 N5 1.361(6)
N5 C56 1.369(7)
N5 C58 1.457(7)
C56 C57 1.361(9)
C56 H56 0.9500
C57 N6 1.379(7)
C57 H57 0.9500
N6 C70 1.466(7)
C58 C59 1.396(8)
C58 C63 1.411(8)
C59 C60 1.384(9)
C59 C64 1.524(9)
C60 C61 1.370(11)
C60 H60 0.9500
C61 C62 1.366(11)
C61 H61 0.9500
C62 C63 1.401(9)
C62 H62 0.9500
C63 C67 1.503(9)
C64 C66 1.513(8)
C64 C65 1.523(10)
C64 H64 1.0000
C65 H65A 0.9800
C65 H65B 0.9800
C65 H65C 0.9800
C66 H66A 0.9800
C66 H66B 0.9800
C66 H66C 0.9800
C67 C69 1.522(11)
C67 C68 1.546(14)
C67 H67 1.0000
C68 H68A 0.9800
C68 H68B 0.9800
C68 H68C 0.9800
C69 H69A 0.9800
C69 H69B 0.9800
C69 H69C 0.9800
C70 C71 1.390(8)
C70 C75 1.391(8)
C71 C72 1.401(7)
C71 C76 1.512(8)
C72 C73 1.385(9)
C72 H72 0.9500
C73 C74 1.381(10)
C73 H73 0.9500
C74 C75 1.404(9)
C74 H74 0.9500
C75 C79 1.500(10)
C76 C78 1.530(11)
C76 C77 1.541(10)
C76 H76 1.0000
C77 H77A 0.9800
C77 H77B 0.9800
C77 H77C 0.9800
C78 H78A 0.9800
C78 H78B 0.9800
C78 H78C 0.9800
C79 C80 1.542(13)
C79 C81 1.570(13)
C79 H79 1.0000
C80 H80A 0.9800
C80 H80B 0.9800
C80 H80C 0.9800
C81 H81A 0.9800
C81 H81B 0.9800
C81 H81C 0.9800
C82 N7 1.361(6)
C82 N8 1.371(6)
N7 C83 1.388(6)
N7 C85 1.444(6)
C83 C84 1.339(8)
C83 H83 0.9500
C84 N8 1.395(6)
C84 H84 0.9500
N8 C97 1.437(6)
C85 C86 1.378(8)
C85 C90 1.419(8)
C86 C87 1.394(9)
C86 C91 1.522(10)
C87 C88 1.392(11)
C87 H87 0.9500
C88 C89 1.373(11)
C88 H88 0.9500
C89 C90 1.395(9)
C89 H89 0.9500
C90 C94 1.521(9)
C91 C92 1.510(8)
C91 C93 1.538(8)
C91 H91 1.0000
C92 H92A 0.9800
C92 H92B 0.9800
C92 H92C 0.9800
C93 H93A 0.9800
C93 H93B 0.9800
C93 H93C 0.9800
C94 C95 1.467(11)
C94 C96 1.518(12)
C94 H94 1.0000
C95 H95A 0.9800
C95 H95B 0.9800
C95 H95C 0.9800
C96 H96A 0.9800
C96 H96B 0.9800
C96 H96C 0.9800
C97 C102 1.395(7)
C97 C98 1.404(7)
C98 C99 1.383(8)
C98 C103 1.522(7)
C99 C100 1.385(8)
C99 H99 0.9500
C100 C101 1.388(8)
C100 H100 0.9500
C101 C102 1.402(7)
C101 H101 0.9500
C102 C106 1.507(7)
C103 C105 1.511(9)
C103 C104 1.522(8)
C103 H103 1.0000
C104 H10A 0.9800
C104 H10B 0.9800
C104 H10C 0.9800
C105 H10D 0.9800
C105 H10E 0.9800
C105 H10F 0.9800
C106 C108 1.525(8)
C106 C107 1.529(7)
C106 H106 1.0000
C107 H10G 0.9800
C107 H10H 0.9800
C107 H10I 0.9800
C108 H10J 0.9800
C108 H10K 0.9800
C108 H10L 0.9800
Sn1 Br4 2.5878(5)
Sn1 Br8 2.5906(7)
Sn1 Br6 2.5989(6)
Sn1 Br3 2.5999(6)
Sn1 Br7 2.6128(7)
Sn1 Br5 2.6268(6)
O201 C201 1.49(3)
O201 C204 1.50(2)
C201 C202 1.74(4)
C201 H20A 0.9900
C201 H20B 0.9900
C202 C203 1.62(4)
C202 H20C 0.9900
C202 H20D 0.9900
C203 C204 1.52(3)
C203 H20E 0.9900
C203 H20F 0.9900
C204 H20G 0.9900
C204 H20H 0.9900
